data_7052356
loop_
_publ_author_name
'H\'el\`ene Casellas'
'Chiara Massera'
'Francesco Buda'
'Patrick Gamez'
'Jan Reedijk'

_publ_section_title
;
 Crystallographic evidence of theoretically novel anion--\p
 interactions
;
_journal_issue 11
_journal_name_full 'New Journal of Chemistry'
_journal_page_first 1561
_journal_paper_doi 10.1039/b608172j
_journal_volume 30
_journal_year 2006
_chemical_formula_sum 'C98 H102 Cu4 N48 O36'
_chemical_formula_weight 2782.44
_chemical_name_systematic
;
?
;
_space_group_IT_number 2
_symmetry_cell_setting triclinic
_symmetry_space_group_name_Hall '-P 1'
_symmetry_space_group_name_H-M 'P -1'
_atom_sites_solution_hydrogens geom
_atom_sites_solution_primary direct
_atom_sites_solution_secondary difmap
_audit_creation_method SHELXL-97
_cell_angle_alpha 88.648(3)
_cell_angle_beta 76.965(3)
_cell_angle_gamma 69.770(3)
_cell_formula_units_Z 1
_cell_length_a 13.170(2)
_cell_length_b 14.881(3)
_cell_length_c 16.134(3)
_cell_measurement_reflns_used 9310
_cell_measurement_temperature 293(2)
_cell_measurement_theta_max 25.00
_cell_measurement_theta_min 1.46
_cell_volume 2885.4(9)
_computing_cell_refinement 'SAINT (Bruker, 1998)'
_computing_data_collection 'Bruker AXS Smart 1000'
_computing_data_reduction 'SAINT (Bruker, 1998)'
_computing_structure_refinement 'SHELXL-97 (Sheldrick, 1997)'
_diffrn_ambient_temperature 293(2)
_diffrn_detector_area_resol_mean '8.192 pixels/mm'
_diffrn_measured_fraction_theta_full 0.993
_diffrn_measured_fraction_theta_max 0.993
_diffrn_measurement_device_type 'Bruker AXS Smart 1000'
_diffrn_measurement_method 'omega scan'
_diffrn_radiation_monochromator graphite
_diffrn_radiation_source 'fine-focus sealed tube'
_diffrn_radiation_type MoK\a
_diffrn_radiation_wavelength 0.71069
_diffrn_reflns_av_R_equivalents 0.0617
_diffrn_reflns_av_sigmaI/netI 0.0884
_diffrn_reflns_limit_h_max 15
_diffrn_reflns_limit_h_min -15
_diffrn_reflns_limit_k_max 17
_diffrn_reflns_limit_k_min -17
_diffrn_reflns_limit_l_max 19
_diffrn_reflns_limit_l_min -19
_diffrn_reflns_number 27369
_diffrn_reflns_theta_full 25.00
_diffrn_reflns_theta_max 25.00
_diffrn_reflns_theta_min 1.46
_diffrn_standards_decay_% 0
_diffrn_standards_interval_count 0
_diffrn_standards_interval_time 0
_diffrn_standards_number 0
_exptl_absorpt_coefficient_mu 0.833
_exptl_absorpt_correction_T_max 1.000000
_exptl_absorpt_correction_T_min 0.756691
_exptl_absorpt_correction_type multi-scan
_exptl_absorpt_process_details 'Bruker AXS SADABS (1999)'
_exptl_crystal_colour blue
_exptl_crystal_density_diffrn 1.601
_exptl_crystal_density_method 'not measured'
_exptl_crystal_description prismatic
_exptl_crystal_F_000 1430
_exptl_crystal_size_max 0.45
_exptl_crystal_size_mid 0.33
_exptl_crystal_size_min 0.22
_refine_diff_density_max 1.041
_refine_diff_density_min -0.641
_refine_diff_density_rms 0.078
_refine_ls_extinction_method none
_refine_ls_goodness_of_fit_ref 1.009
_refine_ls_hydrogen_treatment mixed
_refine_ls_matrix_type full
_refine_ls_number_parameters 809
_refine_ls_number_reflns 10087
_refine_ls_number_restraints 3
_refine_ls_restrained_S_all 1.012
_refine_ls_R_factor_all 0.1216
_refine_ls_R_factor_gt 0.0598
_refine_ls_shift/su_max 0.001
_refine_ls_shift/su_mean 0.000
_refine_ls_structure_factor_coef Fsqd
_refine_ls_weighting_details 'calc w=1/[\s^2^(Fo^2^)+(0.0850P)^2^+0.0000P] where P=(Fo^2^+2Fc^2^)/3'
_refine_ls_weighting_scheme calc
_refine_ls_wR_factor_gt 0.1435
_refine_ls_wR_factor_ref 0.1677
_reflns_number_gt 5612
_reflns_number_total 10087
_reflns_threshold_expression >2sigma(I)
_cod_data_source_file b608172j.txt
_cod_data_source_block hc213
_cod_original_sg_symbol_H-M P-1
_cod_database_code 7052356

loop_
_symmetry_equiv_pos_as_xyz
'x, y, z'
'-x, -y, -z'

loop_
_atom_site_label
_atom_site_type_symbol
_atom_site_fract_x
_atom_site_fract_y
_atom_site_fract_z
_atom_site_U_iso_or_equiv
_atom_site_adp_type
_atom_site_occupancy
_atom_site_symmetry_multiplicity
_atom_site_calc_flag
_atom_site_refinement_flags
_atom_site_disorder_assembly
_atom_site_disorder_group
Cu1 Cu -0.23991(5) 0.46239(4) 0.90748(4) 0.03726(19) Uani 1 1 d . . .
Cu2 Cu 0.30936(5) -0.00284(5) 0.72229(4) 0.0456(2) Uani 1 1 d . . .
N1 N -0.0791(3) 0.1623(3) 0.7991(2) 0.0374(10) Uani 1 1 d . . .
N2 N -0.1534(3) 0.2125(3) 0.6778(3) 0.0382(10) Uani 1 1 d . . .
N3 N 0.0009(3) 0.0656(3) 0.6691(3) 0.0383(10) Uani 1 1 d . . .
N4 N -0.2365(3) 0.2949(3) 0.8115(2) 0.0343(10) Uani 1 1 d . . .
N5 N -0.3283(3) 0.4597(3) 0.8195(3) 0.0374(10) Uani 1 1 d . . .
N6 N -0.2737(3) 0.3489(3) 0.9544(3) 0.0388(10) Uani 1 1 d . . .
N7 N 0.0756(3) 0.0233(3) 0.7865(3) 0.0395(10) Uani 1 1 d . . .
N8 N 0.2396(4) -0.1032(3) 0.7274(3) 0.0435(11) Uani 1 1 d . . .
N9 N 0.2130(4) 0.0424(3) 0.8448(3) 0.0465(11) Uani 1 1 d . . .
N10 N -0.0632(3) 0.1244(3) 0.5501(3) 0.0405(10) Uani 1 1 d . . .
N11 N -0.0797(5) 0.3407(3) 0.5358(3) 0.0485(12) Uani 1 1 d . . .
N12 N 0.1022(3) 0.2992(3) 0.7112(3) 0.0418(11) Uani 1 1 d . . .
N13 N -0.0513(3) 0.3968(3) 0.6568(3) 0.0420(11) Uani 1 1 d . . .
N14 N 0.0797(3) 0.2523(3) 0.5783(3) 0.0419(11) Uani 1 1 d . . .
N15 N 0.2364(3) 0.1704(3) 0.6307(3) 0.0400(10) Uani 1 1 d . . .
N16 N 0.3180(4) 0.0086(3) 0.5951(3) 0.0525(12) Uani 1 1 d . . .
N17 N 0.3624(3) 0.1075(3) 0.7164(3) 0.0436(11) Uani 1 1 d . . .
N18 N -0.0299(3) 0.4353(3) 0.7879(3) 0.0407(10) Uani 1 1 d . . .
N19 N -0.0836(3) 0.4125(3) 0.9322(3) 0.0411(10) Uani 1 1 d . . .
N20 N -0.1918(3) 0.5632(3) 0.8460(3) 0.0413(11) Uani 1 1 d . . .
C1 C -0.1523(4) 0.2190(3) 0.7587(3) 0.0331(11) Uani 1 1 d . . .
C2 C -0.0728(4) 0.1347(4) 0.6346(3) 0.0370(12) Uani 1 1 d . . .
C3 C -0.0062(4) 0.0866(3) 0.7498(3) 0.0355(12) Uani 1 1 d . . .
C4 C -0.3096(4) 0.3758(4) 0.7794(3) 0.0357(12) Uani 1 1 d . . .
C5 C -0.3587(4) 0.3684(4) 0.7134(3) 0.0455(14) Uani 1 1 d . . .
H5 H -0.3451 0.3094 0.6865 0.061(3) Uiso 1 1 calc R . .
C6 C -0.4288(5) 0.4527(5) 0.6896(4) 0.0579(16) Uani 1 1 d . . .
H6 H -0.4612 0.4512 0.6443 0.061(3) Uiso 1 1 calc R . .
C7 C -0.4508(5) 0.5376(4) 0.7318(4) 0.0594(17) Uani 1 1 d . . .
H7 H -0.4994 0.5940 0.7164 0.061(3) Uiso 1 1 calc R . .
C8 C -0.4013(4) 0.5394(4) 0.7963(4) 0.0510(15) Uani 1 1 d . . .
H8 H -0.4182 0.5976 0.8258 0.061(3) Uiso 1 1 calc R . .
C9 C -0.2664(4) 0.2803(3) 0.8994(3) 0.0354(12) Uani 1 1 d . . .
C10 C -0.2890(5) 0.1985(4) 0.9261(4) 0.0504(15) Uani 1 1 d . . .
H10 H -0.2834 0.1515 0.8866 0.061(3) Uiso 1 1 calc R . .
C11 C -0.3197(5) 0.1882(4) 1.0115(4) 0.0607(17) Uani 1 1 d . . .
H11 H -0.3351 0.1339 1.0307 0.061(3) Uiso 1 1 calc R . .
C12 C -0.3278(5) 0.2589(5) 1.0688(4) 0.0630(17) Uani 1 1 d . . .
H12 H -0.3475 0.2523 1.1271 0.061(3) Uiso 1 1 calc R . .
C13 C -0.3066(5) 0.3382(4) 1.0394(3) 0.0508(15) Uani 1 1 d . . .
H13 H -0.3148 0.3868 1.0783 0.061(3) Uiso 1 1 calc R . .
C14 C 0.1295(4) -0.0745(4) 0.7544(3) 0.0382(12) Uani 1 1 d . . .
C15 C 0.0701(5) -0.1342(4) 0.7576(4) 0.0508(15) Uani 1 1 d . . .
H15 H -0.0071 -0.1112 0.7748 0.061(3) Uiso 1 1 calc R . .
C16 C 0.1296(6) -0.2313(4) 0.7340(4) 0.0599(17) Uani 1 1 d . . .
H16 H 0.0925 -0.2747 0.7367 0.061(3) Uiso 1 1 calc R . .
C17 C 0.2426(5) -0.2618(4) 0.7069(4) 0.0546(15) Uani 1 1 d . . .
H17 H 0.2835 -0.3262 0.6909 0.061(3) Uiso 1 1 calc R . .
C18 C 0.2939(5) -0.1976(4) 0.7037(4) 0.0561(16) Uani 1 1 d . . .
H18 H 0.3708 -0.2190 0.6841 0.061(3) Uiso 1 1 calc R . .
C19 C 0.1063(5) 0.0519(4) 0.8577(3) 0.0407(13) Uani 1 1 d . . .
C20 C 0.0325(5) 0.0855(4) 0.9342(4) 0.0578(16) Uani 1 1 d . . .
H20 H -0.0419 0.0923 0.9411 0.061(3) Uiso 1 1 calc R . .
C21 C 0.0700(7) 0.1092(5) 1.0013(4) 0.0682(19) Uani 1 1 d . . .
H21 H 0.0213 0.1322 1.0539 0.061(3) Uiso 1 1 calc R . .
C22 C 0.1810(7) 0.0981(5) 0.9884(4) 0.0691(19) Uani 1 1 d . . .
H22 H 0.2089 0.1135 1.0321 0.061(3) Uiso 1 1 calc R . .
C23 C 0.2473(6) 0.0647(4) 0.9117(4) 0.0591(16) Uani 1 1 d . . .
H23 H 0.3222 0.0563 0.9038 0.061(3) Uiso 1 1 calc R . .
C24 C -0.1271(5) 0.1999(4) 0.5033(3) 0.0469(14) Uani 1 1 d . . .
H24A H -0.1989 0.2350 0.5402 0.045(6) Uiso 1 1 calc R . .
H24B H -0.1400 0.1709 0.4552 0.045(6) Uiso 1 1 calc R . .
C25 C -0.0677(5) 0.2692(4) 0.4711(3) 0.0497(14) Uani 1 1 d . . .
H25A H 0.0108 0.2331 0.4496 0.045(6) Uiso 1 1 calc R . .
H25B H -0.0965 0.3017 0.4241 0.045(6) Uiso 1 1 calc R . .
C26 C 0.0213(4) 0.0409(3) 0.5000(3) 0.0398(13) Uani 1 1 d . . .
H26A H 0.0868 0.0209 0.5236 0.045(6) Uiso 1 1 calc R . .
H26B H 0.0428 0.0578 0.4419 0.045(6) Uiso 1 1 calc R . .
C27 C 0.1343(4) 0.2444(3) 0.6390(3) 0.0365(12) Uani 1 1 d . . .
C28 C -0.0156(4) 0.3289(4) 0.5909(3) 0.0407(13) Uani 1 1 d . . .
C29 C 0.0096(4) 0.3748(4) 0.7131(3) 0.0375(12) Uani 1 1 d . . .
C30 C 0.2799(4) 0.0954(4) 0.5661(3) 0.0413(13) Uani 1 1 d . . .
C31 C 0.2853(5) 0.1108(4) 0.4803(4) 0.0551(15) Uani 1 1 d . . .
H5A H 0.2596 0.1726 0.4620 0.061(3) Uiso 1 1 calc R . .
C32 C 0.3297(5) 0.0321(5) 0.4228(4) 0.0698(19) Uani 1 1 d . . .
H6A H 0.3338 0.0399 0.3649 0.061(3) Uiso 1 1 calc R . .
C33 C 0.3673(7) -0.0566(6) 0.4518(5) 0.085(2) Uani 1 1 d . . .
H7A H 0.3960 -0.1103 0.4139 0.061(3) Uiso 1 1 calc R . .
C34 C 0.3631(6) -0.0672(5) 0.5367(4) 0.076(2) Uani 1 1 d . . .
H8A H 0.3922 -0.1285 0.5552 0.061(3) Uiso 1 1 calc R . .
C35 C 0.3140(4) 0.1818(4) 0.6745(3) 0.0412(13) Uani 1 1 d . . .
C36 C 0.3408(4) 0.2638(4) 0.6706(4) 0.0510(15) Uani 1 1 d . . .
H10A H 0.3084 0.3143 0.6390 0.061(3) Uiso 1 1 calc R . .
C37 C 0.4163(5) 0.2687(5) 0.7145(5) 0.0634(18) Uani 1 1 d . . .
H11A H 0.4317 0.3250 0.7163 0.061(3) Uiso 1 1 calc R . .
C38 C 0.4689(5) 0.1924(5) 0.7554(4) 0.0639(18) Uani 1 1 d . . .
H12A H 0.5230 0.1945 0.7830 0.061(3) Uiso 1 1 calc R . .
C39 C 0.4408(5) 0.1123(5) 0.7553(4) 0.0605(17) Uani 1 1 d . . .
H13A H 0.4769 0.0594 0.7830 0.061(3) Uiso 1 1 calc R . .
C40 C -0.0961(4) 0.5325(4) 0.7864(3) 0.0386(12) Uani 1 1 d . . .
C41 C -0.0599(5) 0.5919(4) 0.7305(4) 0.0563(16) Uani 1 1 d . . .
H15A H 0.0062 0.5684 0.6891 0.061(3) Uiso 1 1 calc R . .
C42 C -0.1259(6) 0.6889(5) 0.7382(4) 0.0678(18) Uani 1 1 d . . .
H16A H -0.1057 0.7308 0.6998 0.061(3) Uiso 1 1 calc R . .
C43 C -0.2187(5) 0.7219(4) 0.8009(4) 0.0602(17) Uani 1 1 d . . .
H17A H -0.2608 0.7870 0.8081 0.061(3) Uiso 1 1 calc R . .
C44 C -0.2506(5) 0.6585(4) 0.8541(4) 0.0511(15) Uani 1 1 d . . .
H18A H -0.3150 0.6817 0.8972 0.061(3) Uiso 1 1 calc R . .
C45 C 0.0011(4) 0.4048(3) 0.8667(4) 0.0404(13) Uani 1 1 d . . .
C46 C 0.1107(5) 0.3729(4) 0.8730(4) 0.0521(15) Uani 1 1 d . . .
H20A H 0.1681 0.3689 0.8258 0.061(3) Uiso 1 1 calc R . .
C47 C 0.1321(5) 0.3467(4) 0.9527(5) 0.0625(18) Uani 1 1 d . . .
H21A H 0.2048 0.3223 0.9594 0.061(3) Uiso 1 1 calc R . .
C48 C 0.0436(6) 0.3578(4) 1.0213(4) 0.0607(17) Uani 1 1 d . . .
H22A H 0.0557 0.3430 1.0754 0.061(3) Uiso 1 1 calc R . .
C49 C -0.0604(5) 0.3902(4) 1.0088(4) 0.0517(15) Uani 1 1 d . . .
H23A H -0.1193 0.3976 1.0556 0.061(3) Uiso 1 1 calc R . .
N21 N 0.4995(6) -0.1515(5) 0.7589(6) 0.0798(19) Uani 1 1 d . . .
O1 O -0.3048(4) 0.5444(3) 1.0315(3) 0.0884(16) Uani 1 1 d . . .
O2 O -0.4490(6) 0.6012(6) 0.9930(5) 0.148(3) Uani 1 1 d . . .
O3 O -0.4526(5) 0.6276(5) 1.1197(4) 0.133(3) Uani 1 1 d . . .
N22 N -0.4033(5) 0.5923(4) 1.0510(4) 0.0649(14) Uani 1 1 d . . .
O4 O 0.4800(5) -0.1122(4) 0.6962(5) 0.116(2) Uani 1 1 d . . .
O5 O 0.4573(8) -0.1136(7) 0.8217(7) 0.185(4) Uani 1 1 d . . .
O6 O 0.5585(7) -0.2374(5) 0.7520(7) 0.183(4) Uani 1 1 d . . .
N23 N 0.2225(8) 0.0251(7) 0.2345(6) 0.114(3) Uiso 1 1 d D . .
O7 O 0.1947(7) 0.0362(6) 0.1697(5) 0.180(4) Uani 1 1 d D . .
O8 O 0.2838(9) -0.0508(7) 0.2463(7) 0.303(9) Uani 1 1 d D . .
O9 O 0.1639(6) 0.0847(5) 0.2963(5) 0.133(2) Uani 1 1 d D . .
N24 N 0.2792(7) 0.5116(5) 0.5753(6) 0.095(2) Uani 1 1 d . . .
O10 O 0.1986(7) 0.4959(8) 0.6053(7) 0.234(6) Uani 1 1 d . . .
O11 O 0.3475(8) 0.4993(7) 0.6158(6) 0.185(4) Uani 1 1 d . . .
O12 O 0.2946(6) 0.5378(7) 0.5024(5) 0.173(4) Uani 1 1 d . . .
O1W O 0.3929(9) 0.2988(8) 0.4374(7) 0.233(4) Uiso 1 1 d . . .
O2W O 0.5721(7) 0.3182(7) 0.4986(6) 0.185(3) Uiso 1 1 d . . .
O3W O 0.2423(5) 0.5301(5) 0.7999(4) 0.130(2) Uiso 1 1 d . . .
O4W O 0.1746(19) 0.4034(16) 0.4433(15) 0.454(12) Uiso 1 1 d . . .
O5W O 0.4187(11) 0.1636(10) 0.9955(9) 0.289(6) Uiso 1 1 d . . .
O6W O 0.5779(14) 0.0137(12) 0.9205(11) 0.332(7) Uiso 1 1 d . . .
H11N H -0.142(5) 0.384(4) 0.543(4) 0.052(19) Uiso 1 1 d . . .

loop_
_atom_site_aniso_label
_atom_site_aniso_U_11
_atom_site_aniso_U_22
_atom_site_aniso_U_33
_atom_site_aniso_U_23
_atom_site_aniso_U_13
_atom_site_aniso_U_12
Cu1 0.0417(4) 0.0329(4) 0.0378(4) -0.0019(3) -0.0106(3) -0.0127(3)
Cu2 0.0464(4) 0.0351(4) 0.0539(5) 0.0002(3) -0.0130(3) -0.0113(3)
N1 0.042(2) 0.035(2) 0.031(2) -0.0041(19) -0.009(2) -0.008(2)
N2 0.045(2) 0.032(2) 0.031(2) -0.0031(19) -0.010(2) -0.005(2)
N3 0.048(3) 0.029(2) 0.033(2) -0.0029(19) -0.010(2) -0.007(2)
N4 0.043(2) 0.028(2) 0.028(2) -0.0005(18) -0.0077(19) -0.0085(19)
N5 0.039(2) 0.030(2) 0.042(3) 0.001(2) -0.013(2) -0.0096(19)
N6 0.041(2) 0.038(3) 0.036(3) -0.003(2) -0.010(2) -0.012(2)
N7 0.046(2) 0.033(2) 0.038(2) -0.0022(19) -0.015(2) -0.008(2)
N8 0.052(3) 0.029(2) 0.047(3) 0.001(2) -0.014(2) -0.009(2)
N9 0.060(3) 0.042(3) 0.045(3) 0.002(2) -0.025(2) -0.019(2)
N10 0.050(3) 0.035(2) 0.031(2) -0.0027(19) -0.012(2) -0.007(2)
N11 0.058(3) 0.039(3) 0.049(3) 0.004(2) -0.027(3) -0.009(3)
N12 0.043(3) 0.036(3) 0.043(3) 0.001(2) -0.010(2) -0.010(2)
N13 0.048(3) 0.032(2) 0.045(3) -0.001(2) -0.015(2) -0.009(2)
N14 0.045(3) 0.036(3) 0.042(3) -0.001(2) -0.011(2) -0.009(2)
N15 0.037(2) 0.036(2) 0.045(3) -0.002(2) -0.011(2) -0.009(2)
N16 0.056(3) 0.044(3) 0.049(3) -0.008(2) -0.003(2) -0.011(2)
N17 0.036(2) 0.039(3) 0.055(3) -0.001(2) -0.009(2) -0.012(2)
N18 0.045(3) 0.035(2) 0.040(3) -0.002(2) -0.012(2) -0.009(2)
N19 0.045(3) 0.037(3) 0.040(3) 0.000(2) -0.011(2) -0.013(2)
N20 0.045(3) 0.032(2) 0.048(3) 0.001(2) -0.017(2) -0.011(2)
C1 0.038(3) 0.028(3) 0.035(3) 0.001(2) -0.009(2) -0.013(2)
C2 0.043(3) 0.040(3) 0.030(3) -0.001(2) -0.009(2) -0.016(3)
C3 0.045(3) 0.030(3) 0.033(3) 0.003(2) -0.012(2) -0.015(2)
C4 0.032(3) 0.042(3) 0.033(3) 0.002(2) -0.006(2) -0.015(2)
C5 0.040(3) 0.054(4) 0.044(3) -0.002(3) -0.015(3) -0.016(3)
C6 0.045(3) 0.079(5) 0.051(4) 0.010(3) -0.027(3) -0.014(3)
C7 0.061(4) 0.040(4) 0.078(5) 0.008(3) -0.036(4) -0.006(3)
C8 0.053(3) 0.035(3) 0.065(4) 0.004(3) -0.026(3) -0.008(3)
C9 0.035(3) 0.035(3) 0.032(3) 0.001(2) -0.006(2) -0.007(2)
C10 0.058(4) 0.044(3) 0.049(4) -0.002(3) -0.002(3) -0.023(3)
C11 0.076(4) 0.049(4) 0.054(4) 0.017(3) -0.003(3) -0.025(3)
C12 0.085(5) 0.068(4) 0.038(3) 0.014(3) -0.006(3) -0.034(4)
C13 0.063(4) 0.056(4) 0.034(3) 0.000(3) -0.008(3) -0.023(3)
C14 0.050(3) 0.034(3) 0.031(3) 0.005(2) -0.014(2) -0.012(3)
C15 0.057(4) 0.054(4) 0.048(4) 0.008(3) -0.023(3) -0.021(3)
C16 0.094(5) 0.045(4) 0.060(4) 0.009(3) -0.039(4) -0.034(4)
C17 0.068(4) 0.033(3) 0.065(4) 0.002(3) -0.025(3) -0.013(3)
C18 0.056(4) 0.031(3) 0.072(4) -0.006(3) -0.011(3) -0.006(3)
C19 0.059(4) 0.034(3) 0.032(3) 0.006(2) -0.017(3) -0.015(3)
C20 0.067(4) 0.055(4) 0.046(4) 0.004(3) -0.014(3) -0.015(3)
C21 0.104(6) 0.064(4) 0.034(4) -0.001(3) -0.017(4) -0.026(4)
C22 0.110(6) 0.064(4) 0.047(4) 0.004(3) -0.031(4) -0.039(4)
C23 0.073(4) 0.062(4) 0.055(4) 0.004(3) -0.031(4) -0.029(3)
C24 0.061(4) 0.044(3) 0.037(3) 0.001(3) -0.023(3) -0.012(3)
C25 0.070(4) 0.042(3) 0.038(3) 0.003(3) -0.022(3) -0.013(3)
C26 0.046(3) 0.038(3) 0.032(3) -0.006(2) -0.006(2) -0.012(2)
C27 0.040(3) 0.030(3) 0.041(3) 0.001(2) -0.009(2) -0.013(2)
C28 0.045(3) 0.036(3) 0.043(3) 0.010(3) -0.014(3) -0.014(3)
C29 0.042(3) 0.038(3) 0.036(3) -0.002(2) -0.008(2) -0.017(3)
C30 0.037(3) 0.036(3) 0.045(3) -0.003(3) -0.006(2) -0.008(2)
C31 0.051(3) 0.055(4) 0.050(4) 0.000(3) -0.004(3) -0.011(3)
C32 0.073(4) 0.082(5) 0.041(4) -0.013(4) -0.005(3) -0.013(4)
C33 0.107(6) 0.070(5) 0.060(5) -0.033(4) 0.013(4) -0.025(5)
C34 0.098(5) 0.047(4) 0.062(5) -0.016(3) 0.003(4) -0.012(4)
C35 0.035(3) 0.034(3) 0.047(3) -0.004(3) -0.004(3) -0.005(2)
C36 0.042(3) 0.035(3) 0.076(4) 0.001(3) -0.011(3) -0.015(3)
C37 0.050(4) 0.046(4) 0.097(5) -0.015(4) -0.010(4) -0.023(3)
C38 0.050(4) 0.067(5) 0.085(5) -0.004(4) -0.023(3) -0.027(3)
C39 0.047(4) 0.064(4) 0.070(4) 0.009(3) -0.022(3) -0.013(3)
C40 0.040(3) 0.034(3) 0.042(3) -0.003(2) -0.012(3) -0.011(2)
C41 0.054(4) 0.047(4) 0.059(4) 0.003(3) 0.004(3) -0.017(3)
C42 0.074(5) 0.051(4) 0.077(5) 0.018(3) -0.010(4) -0.025(4)
C43 0.055(4) 0.033(3) 0.088(5) 0.006(3) -0.019(4) -0.009(3)
C44 0.052(3) 0.034(3) 0.064(4) -0.002(3) -0.013(3) -0.011(3)
C45 0.044(3) 0.029(3) 0.052(4) -0.006(2) -0.019(3) -0.013(2)
C46 0.046(3) 0.054(4) 0.060(4) -0.005(3) -0.017(3) -0.019(3)
C47 0.057(4) 0.057(4) 0.082(5) -0.004(4) -0.038(4) -0.017(3)
C48 0.078(5) 0.057(4) 0.058(4) 0.001(3) -0.034(4) -0.024(4)
C49 0.056(4) 0.054(4) 0.048(4) -0.001(3) -0.021(3) -0.017(3)
N21 0.062(4) 0.072(5) 0.110(6) 0.030(5) -0.032(4) -0.023(4)
O1 0.061(3) 0.069(3) 0.123(5) -0.015(3) 0.000(3) -0.020(3)
O2 0.129(6) 0.236(9) 0.096(5) 0.015(5) -0.039(4) -0.078(6)
O3 0.112(5) 0.167(6) 0.087(4) -0.064(4) 0.036(4) -0.041(4)
N22 0.054(4) 0.069(4) 0.063(4) -0.010(3) -0.001(3) -0.018(3)
O4 0.082(4) 0.093(5) 0.172(7) 0.035(4) -0.028(4) -0.034(3)
O5 0.214(9) 0.133(7) 0.170(8) 0.001(6) 0.050(7) -0.072(7)
O6 0.142(6) 0.088(5) 0.318(12) 0.040(6) -0.121(7) 0.003(5)
O7 0.188(8) 0.226(9) 0.093(5) 0.026(5) -0.034(5) -0.033(7)
O8 0.247(11) 0.238(11) 0.338(15) -0.176(11) -0.206(12) 0.123(9)
O9 0.129(5) 0.112(5) 0.165(7) 0.012(5) -0.064(5) -0.035(4)
N24 0.091(6) 0.078(5) 0.092(6) 0.016(4) -0.025(5) 0.003(4)
O10 0.089(5) 0.284(13) 0.280(12) 0.160(10) -0.002(6) -0.039(7)
O11 0.173(8) 0.206(9) 0.190(9) 0.018(7) -0.120(7) -0.034(7)
O12 0.122(6) 0.249(10) 0.103(6) 0.065(6) -0.024(5) -0.013(6)

loop_
_atom_type_symbol
_atom_type_description
_atom_type_scat_dispersion_real
_atom_type_scat_dispersion_imag
_atom_type_scat_source
C C 0.0033 0.0016 'International Tables Vol C Tables 4.2.6.8 and 6.1.1.4'
H H 0.0000 0.0000 'International Tables Vol C Tables 4.2.6.8 and 6.1.1.4'
N N 0.0061 0.0033 'International Tables Vol C Tables 4.2.6.8 and 6.1.1.4'
O O 0.0106 0.0060 'International Tables Vol C Tables 4.2.6.8 and 6.1.1.4'
Cu Cu 0.3201 1.2651 'International Tables Vol C Tables 4.2.6.8 and 6.1.1.4'

loop_
_geom_angle_atom_site_label_1
_geom_angle_atom_site_label_2
_geom_angle_atom_site_label_3
_geom_angle
_geom_angle_site_symmetry_1
_geom_angle_site_symmetry_3
_geom_angle_publ_flag
N6 Cu1 N20 171.65(17) . . ?
N6 Cu1 N5 87.20(16) . . ?
N20 Cu1 N5 89.96(16) . . ?
N6 Cu1 N19 92.34(17) . . ?
N20 Cu1 N19 85.36(17) . . ?
N5 Cu1 N19 144.09(17) . . ?
N6 Cu1 O1 93.41(17) . . ?
N20 Cu1 O1 94.59(18) . . ?
N5 Cu1 O1 126.51(18) . . ?
N19 Cu1 O1 89.38(18) . . ?
N17 Cu2 N8 173.63(17) . . ?
N17 Cu2 N16 86.43(19) . . ?
N8 Cu2 N16 91.98(18) . . ?
N17 Cu2 N9 91.57(17) . . ?
N8 Cu2 N9 86.34(17) . . ?
N16 Cu2 N9 146.40(18) . . ?
N17 Cu2 O4 93.95(19) . . ?
N8 Cu2 O4 92.2(2) . . ?
N16 Cu2 O4 90.8(3) . . ?
N9 Cu2 O4 122.8(2) . . ?
C1 N1 C3 112.2(4) . . ?
C1 N2 C2 113.5(4) . . ?
C3 N3 C2 112.9(4) . . ?
C1 N4 C9 117.8(4) . . ?
C1 N4 C4 123.3(4) . . ?
C9 N4 C4 117.3(4) . . ?
C4 N5 C8 118.0(4) . . ?
C4 N5 Cu1 118.8(3) . . ?
C8 N5 Cu1 123.1(4) . . ?
C9 N6 C13 118.2(5) . . ?
C9 N6 Cu1 117.8(3) . . ?
C13 N6 Cu1 123.9(4) . . ?
C3 N7 C19 122.1(4) . . ?
C3 N7 C14 120.4(4) . . ?
C19 N7 C14 117.4(4) . . ?
C14 N8 C18 116.9(5) . . ?
C14 N8 Cu2 117.1(3) . . ?
C18 N8 Cu2 126.0(4) . . ?
C19 N9 C23 117.1(5) . . ?
C19 N9 Cu2 116.3(3) . . ?
C23 N9 Cu2 126.6(4) . . ?
C2 N10 C26 120.5(4) . . ?
C2 N10 C24 122.2(4) . . ?
C26 N10 C24 116.9(4) . . ?
C28 N11 C25 125.3(5) . . ?
C27 N12 C29 112.0(4) . . ?
C29 N13 C28 113.1(4) . . ?
C27 N14 C28 113.8(4) . . ?
C27 N15 C30 123.8(4) . . ?
C27 N15 C35 118.6(4) . . ?
C30 N15 C35 115.7(4) . . ?
C30 N16 C34 117.2(5) . . ?
C30 N16 Cu2 118.6(4) . . ?
C34 N16 Cu2 124.1(4) . . ?
C35 N17 C39 118.8(5) . . ?
C35 N17 Cu2 117.5(4) . . ?
C39 N17 Cu2 123.7(4) . . ?
C29 N18 C40 120.3(4) . . ?
C29 N18 C45 122.9(4) . . ?
C40 N18 C45 116.7(4) . . ?
C45 N19 C49 117.5(5) . . ?
C45 N19 Cu1 116.5(3) . . ?
C49 N19 Cu1 126.0(4) . . ?
C40 N20 C44 117.5(5) . . ?
C40 N20 Cu1 116.2(3) . . ?
C44 N20 Cu1 126.0(4) . . ?
N2 C1 N1 127.9(4) . . ?
N2 C1 N4 118.6(4) . . ?
N1 C1 N4 113.5(4) . . ?
N10 C2 N2 117.9(4) . . ?
N10 C2 N3 117.0(4) . . ?
N2 C2 N3 125.1(4) . . ?
N3 C3 N1 127.8(5) . . ?
N3 C3 N7 115.7(4) . . ?
N1 C3 N7 116.4(4) . . ?
N5 C4 C5 122.8(5) . . ?
N5 C4 N4 114.0(4) . . ?
C5 C4 N4 123.2(5) . . ?
C6 C5 C4 116.9(5) . . ?
C7 C6 C5 120.7(6) . . ?
C8 C7 C6 119.3(5) . . ?
N5 C8 C7 122.3(5) . . ?
N6 C9 C10 122.0(5) . . ?
N6 C9 N4 117.2(4) . . ?
C10 C9 N4 120.7(4) . . ?
C11 C10 C9 118.8(5) . . ?
C10 C11 C12 119.6(6) . . ?
C13 C12 C11 119.3(6) . . ?
C12 C13 N6 122.0(5) . . ?
N8 C14 C15 123.6(5) . . ?
N8 C14 N7 115.6(4) . . ?
C15 C14 N7 120.7(5) . . ?
C14 C15 C16 117.6(5) . . ?
C17 C16 C15 119.5(6) . . ?
C18 C17 C16 118.9(6) . . ?
C17 C18 N8 123.6(6) . . ?
N9 C19 C20 122.3(5) . . ?
N9 C19 N7 114.9(5) . . ?
C20 C19 N7 122.8(5) . . ?
C19 C20 C21 119.2(6) . . ?
C22 C21 C20 118.6(6) . . ?
C23 C22 C21 118.2(6) . . ?
C22 C23 N9 124.5(6) . . ?
N10 C24 C25 112.0(4) . . ?
N11 C25 C24 113.5(5) . . ?
N10 C26 C26 111.0(5) . 2_556 ?
N14 C27 N12 127.4(5) . . ?
N14 C27 N15 118.8(4) . . ?
N12 C27 N15 113.7(4) . . ?
N11 C28 N14 118.7(5) . . ?
N11 C28 N13 116.8(5) . . ?
N14 C28 N13 124.5(5) . . ?
N13 C29 N12 128.4(5) . . ?
N13 C29 N18 116.2(4) . . ?
N12 C29 N18 115.2(4) . . ?
N16 C30 C31 122.9(5) . . ?
N16 C30 N15 113.6(5) . . ?
C31 C30 N15 123.4(5) . . ?
C32 C31 C30 118.4(6) . . ?
C33 C32 C31 119.1(6) . . ?
C32 C33 C34 120.0(6) . . ?
N16 C34 C33 122.4(7) . . ?
N17 C35 C36 121.9(5) . . ?
N17 C35 N15 116.1(5) . . ?
C36 C35 N15 121.9(5) . . ?
C37 C36 C35 118.0(6) . . ?
C38 C37 C36 120.6(6) . . ?
C37 C38 C39 118.5(6) . . ?
N17 C39 C38 122.0(6) . . ?
N20 C40 C41 123.0(5) . . ?
N20 C40 N18 115.7(5) . . ?
C41 C40 N18 121.1(5) . . ?
C40 C41 C42 117.6(5) . . ?
C43 C42 C41 120.1(6) . . ?
C42 C43 C44 119.3(6) . . ?
N20 C44 C43 122.3(5) . . ?
N19 C45 C46 123.5(5) . . ?
N19 C45 N18 114.6(4) . . ?
C46 C45 N18 121.8(5) . . ?
C45 C46 C47 117.5(6) . . ?
C48 C47 C46 118.9(6) . . ?
C49 C48 C47 119.1(6) . . ?
N19 C49 C48 123.5(6) . . ?
O5 N21 O4 119.6(10) . . ?
O5 N21 O6 121.4(11) . . ?
O4 N21 O6 118.6(10) . . ?
N22 O1 Cu1 117.7(5) . . ?
O3 N22 O2 121.4(7) . . ?
O3 N22 O1 124.9(7) . . ?
O2 N22 O1 113.8(7) . . ?
N21 O4 Cu2 111.2(6) . . ?
O7 N23 O8 118.9(9) . . ?
O7 N23 O9 117.7(10) . . ?
O8 N23 O9 120.6(10) . . ?
O10 N24 O11 118.8(11) . . ?
O10 N24 O12 120.4(10) . . ?
O11 N24 O12 120.8(10) . . ?

loop_
_geom_bond_atom_site_label_1
_geom_bond_atom_site_label_2
_geom_bond_distance
_geom_bond_site_symmetry_2
_geom_bond_publ_flag
Cu1 N6 1.982(4) . ?
Cu1 N20 1.985(4) . ?
Cu1 N5 2.038(4) . ?
Cu1 N19 2.060(4) . ?
Cu1 O1 2.201(5) . ?
Cu2 N17 1.987(4) . ?
Cu2 N8 1.997(4) . ?
Cu2 N16 2.036(5) . ?
Cu2 N9 2.076(5) . ?
Cu2 O4 2.225(6) . ?
N1 C1 1.326(6) . ?
N1 C3 1.332(6) . ?
N2 C1 1.314(6) . ?
N2 C2 1.345(6) . ?
N3 C3 1.321(6) . ?
N3 C2 1.355(6) . ?
N4 C1 1.408(6) . ?
N4 C9 1.417(6) . ?
N4 C4 1.428(6) . ?
N5 C4 1.338(6) . ?
N5 C8 1.351(6) . ?
N6 C9 1.333(6) . ?
N6 C13 1.365(6) . ?
N7 C3 1.400(6) . ?
N7 C19 1.419(6) . ?
N7 C14 1.430(6) . ?
N8 C14 1.331(6) . ?
N8 C18 1.356(6) . ?
N9 C19 1.330(7) . ?
N9 C23 1.349(7) . ?
N10 C2 1.347(6) . ?
N10 C26 1.457(6) . ?
N10 C24 1.461(6) . ?
N11 C28 1.328(7) . ?
N11 C25 1.451(7) . ?
N12 C27 1.335(6) . ?
N12 C29 1.337(6) . ?
N13 C29 1.308(6) . ?
N13 C28 1.367(6) . ?
N14 C27 1.320(6) . ?
N14 C28 1.350(6) . ?
N15 C27 1.394(6) . ?
N15 C30 1.415(6) . ?
N15 C35 1.422(6) . ?
N16 C30 1.331(7) . ?
N16 C34 1.358(7) . ?
N17 C35 1.326(6) . ?
N17 C39 1.345(7) . ?
N18 C29 1.407(6) . ?
N18 C40 1.410(6) . ?
N18 C45 1.439(6) . ?
N19 C45 1.326(6) . ?
N19 C49 1.347(7) . ?
N20 C40 1.341(6) . ?
N20 C44 1.353(6) . ?
C4 C5 1.389(7) . ?
C5 C6 1.381(8) . ?
C6 C7 1.357(8) . ?
C7 C8 1.353(8) . ?
C9 C10 1.387(7) . ?
C10 C11 1.366(8) . ?
C11 C12 1.378(8) . ?
C12 C13 1.355(8) . ?
C14 C15 1.366(7) . ?
C15 C16 1.398(8) . ?
C16 C17 1.364(8) . ?
C17 C18 1.342(8) . ?
C19 C20 1.368(8) . ?
C20 C21 1.386(8) . ?
C21 C22 1.381(9) . ?
C22 C23 1.336(9) . ?
C24 C25 1.515(7) . ?
C26 C26 1.507(9) 2_556 ?
C30 C31 1.388(8) . ?
C31 C32 1.382(8) . ?
C32 C33 1.352(10) . ?
C33 C34 1.367(9) . ?
C35 C36 1.380(7) . ?
C36 C37 1.366(8) . ?
C37 C38 1.354(9) . ?
C38 C39 1.365(8) . ?
C40 C41 1.372(7) . ?
C41 C42 1.395(8) . ?
C42 C43 1.346(8) . ?
C43 C44 1.370(8) . ?
C45 C46 1.381(7) . ?
C46 C47 1.396(8) . ?
C47 C48 1.380(9) . ?
C48 C49 1.347(8) . ?
N21 O5 1.100(9) . ?
N21 O4 1.191(8) . ?
N21 O6 1.238(9) . ?
O1 N22 1.216(6) . ?
O2 N22 1.203(8) . ?
O3 N22 1.180(7) . ?
N23 O7 1.174(7) . ?
N23 O8 1.181(10) . ?
N23 O9 1.263(7) . ?
N24 O10 1.162(10) . ?
N24 O11 1.190(9) . ?
N24 O12 1.227(9) . ?
